data_1552072
loop_
_publ_author_name
'Sihai Yang'
'Xiang Lin'
'Alexander J. Blake'
'Gavin S. Walker'
'Peter Hubberstey'
'Neil R. Champness'
'Martin Schroder'

_publ_section_title
;
 Cation-induced kinetic trapping and enhanced hydrogen adsorption in a
 modulated anionic metal-organic framework
;
_journal_name_full 'Nature Chemistry'
_journal_page_first 487
_journal_page_last 493
_journal_paper_doi 10.1038/nchem.333
_journal_volume 1
_journal_year 2009
_chemical_formula_moiety 'In (C28 O8 H14) (C2 H8 N), 1.75(C3 H7 N O), 2.5(H2 O)'
_chemical_formula_sum 'C35.25 H37.25 In N2.75 O12.25'
_chemical_formula_weight 810.25
_space_group_IT_number 12
_space_group_name_Hall '-C 2y'
_space_group_name_H-M_alt 'C 1 2/m 1'
_symmetry_cell_setting monoclinic
_symmetry_space_group_name_H-M 'C 1 2/m 1'
_atom_sites_solution_hydrogens geom
_atom_sites_solution_primary direct
_atom_sites_solution_secondary difmap
_cell_angle_alpha 90.00
_cell_angle_beta 105.682(4)
_cell_angle_gamma 90.00
_cell_formula_units_Z 4
_cell_length_a 36.5251(12)
_cell_length_b 9.8281(3)
_cell_length_c 10.1059(4)
_cell_measurement_reflns_used 27663
_cell_measurement_temperature 120(2)
_cell_measurement_theta_max 27.48
_cell_measurement_theta_min 2.91
_cell_volume 3492.7(2)
_computing_cell_refinement 'DENZO (Otwinowski & Minor, 1997) & COLLECT (Hooft, 1998)'
_computing_data_collection 'COLLECT (Hooft, 1998)'
_computing_data_reduction 'DENZO (Otwinowski & Minor, 1997) & COLLECT (Hooft, 1998)'
_computing_publication_material 'enCIFer (Allen et al., 2004); PLATON (Spek, 2003)'
_diffrn_ambient_temperature 120(2)
_diffrn_detector_area_resol_mean 66.06
_diffrn_measured_fraction_theta_full 0.995
_diffrn_measured_fraction_theta_max 0.995
_diffrn_measurement_device_type 'Bruker-Nonius APEXII CCD camera on \k-goniostat'
_diffrn_measurement_method '\f & \w scans'
_diffrn_radiation_monochromator '10cm confocal mirrors'
_diffrn_radiation_source 'Bruker-Nonius FR591 rotating anode'
_diffrn_radiation_type MoK\a
_diffrn_radiation_wavelength 0.71073
_diffrn_reflns_av_R_equivalents 0.086
_diffrn_reflns_av_sigmaI/netI 0.046
_diffrn_reflns_limit_h_max 43
_diffrn_reflns_limit_h_min -43
_diffrn_reflns_limit_k_max 11
_diffrn_reflns_limit_k_min -11
_diffrn_reflns_limit_l_max 12
_diffrn_reflns_limit_l_min -12
_diffrn_reflns_number 28201
_diffrn_reflns_theta_full 25.00
_diffrn_reflns_theta_max 25.03
_diffrn_reflns_theta_min 3.11
_diffrn_standards_decay_% .
_diffrn_standards_interval_count .
_diffrn_standards_interval_time .
_diffrn_standards_number 0
_exptl_absorpt_coefficient_mu 0.746
_exptl_absorpt_correction_T_max 1.000
_exptl_absorpt_correction_T_min 0.727
_exptl_absorpt_correction_type multi-scan
_exptl_absorpt_process_details 'Bruker SADABS'
_exptl_crystal_colour colorless
_exptl_crystal_density_diffrn 1.541
_exptl_crystal_density_method 'not measured'
_exptl_crystal_description block
_exptl_crystal_F_000 1660
_exptl_crystal_size_max 0.06
_exptl_crystal_size_mid 0.06
_exptl_crystal_size_min 0.04
_refine_diff_density_max 1.26
_refine_diff_density_min -1.79
_refine_diff_density_rms 0.14
_refine_ls_extinction_method none
_refine_ls_goodness_of_fit_ref 1.07
_refine_ls_hydrogen_treatment constr
_refine_ls_matrix_type full
_refine_ls_number_parameters 199
_refine_ls_number_reflns 3267
_refine_ls_number_restraints 2
_refine_ls_restrained_S_all 1.07
_refine_ls_R_factor_all 0.0828
_refine_ls_R_factor_gt 0.0783
_refine_ls_shift/su_max 0.005
_refine_ls_shift/su_mean 0.000
_refine_ls_structure_factor_coef Fsqd
_refine_ls_weighting_details 'calc w=1/[\s^2^(Fo^2^)+(0.125P)^2^+25.49P] where P=(Fo^2^+2Fc^2^)/3'
_refine_ls_weighting_scheme calc
_refine_ls_wR_factor_gt 0.202
_refine_ls_wR_factor_ref 0.208
_reflns_number_gt 3026
_reflns_number_total 3267
_reflns_threshold_expression I>2sigma(I)
_cod_data_source_file nchem.333-s2.cif
_cod_data_source_block 1
_cod_original_sg_symbol_H-M 'C 2/m'
_cod_database_code 1552072

loop_
_symmetry_equiv_pos_as_xyz
'x, y, z'
'-x, y, -z'
'x+1/2, y+1/2, z'
'-x+1/2, y+1/2, -z'
'-x, -y, -z'
'x, -y, z'
'-x+1/2, -y+1/2, -z'
'x+1/2, -y+1/2, z'

loop_
_atom_site_label
_atom_site_type_symbol
_atom_site_fract_x
_atom_site_fract_y
_atom_site_fract_z
_atom_site_U_iso_or_equiv
_atom_site_adp_type
_atom_site_occupancy
_atom_site_symmetry_multiplicity
_atom_site_calc_flag
_atom_site_refinement_flags
_atom_site_disorder_assembly
_atom_site_disorder_group
In1 In -0.10788(2) 0.0000 0.06605(9) 0.0441(3) Uani 1 2 d S . .
O1 O -0.05991(18) 0.1413(6) 0.1227(8) 0.0621(16) Uani 1 1 d . . .
O2 O -0.11454(16) 0.2368(6) 0.0523(8) 0.0613(15) Uani 1 1 d . . .
O3 O 0.4000(2) 0.5000 0.8486(8) 0.0475(19) Uani 1 2 d S . .
O4 O 0.3429(2) 0.5000 0.8829(9) 0.052(2) Uani 1 2 d S . .
O5 O 0.3540(3) 0.5000 0.1891(10) 0.057(2) Uani 1 2 d S . .
O6 O 0.4079(4) 0.5000 0.3535(12) 0.096(4) Uani 1 2 d S . .
C1 C -0.0798(3) 0.2466(9) 0.0949(9) 0.0516(18) Uani 1 1 d . . .
C2 C -0.0591(2) 0.3800(8) 0.1128(10) 0.0487(18) Uani 1 1 d . . .
C3 C -0.0799(3) 0.5000 0.0914(13) 0.044(2) Uani 1 2 d S . .
H3A H -0.1069 0.5000 0.0637 0.053 Uiso 1 2 calc SR . .
C4 C -0.0201(2) 0.3803(9) 0.1477(10) 0.0492(18) Uani 1 1 d . . .
H4A H -0.0070 0.2959 0.1577 0.059 Uiso 1 1 calc R . .
C5 C 0.0008(3) 0.5000 0.1687(14) 0.050(3) Uani 1 2 d S . .
C6 C 0.0433(3) 0.5000 0.2054(14) 0.046(3) Uani 1 2 d S . .
C7 C 0.0640(2) 0.3782(8) 0.2242(10) 0.0497(19) Uani 1 1 d . . .
H7A H 0.0508 0.2938 0.2122 0.060 Uiso 1 1 calc R . .
C8 C 0.1037(2) 0.3795(8) 0.2606(9) 0.0491(19) Uani 1 1 d . . .
H8A H 0.1173 0.2959 0.2749 0.059 Uiso 1 1 calc R . .
C9 C 0.1233(4) 0.5000 0.2757(13) 0.050(3) Uani 1 2 d S . .
C10 C 0.1657(3) 0.5000 0.3238(14) 0.046(3) Uani 1 2 d S . .
C11A C 0.1859(5) 0.4058(19) 0.4239(19) 0.054(4) Uiso 0.50 1 d P . .
H11A H 0.1734 0.3278 0.4486 0.064 Uiso 0.50 1 d PR . .
C11B C 0.1877(5) 0.5858(18) 0.2630(18) 0.050(4) Uiso 0.50 1 d P . .
H11B H 0.1747 0.6451 0.1897 0.060 Uiso 0.50 1 d PR . .
C12A C 0.2248(5) 0.4077(17) 0.4686(19) 0.056(4) Uiso 0.50 1 d PD . .
H12A H 0.2388 0.3361 0.5245 0.067 Uiso 0.50 1 d PR . .
C12B C 0.2267(5) 0.5894(16) 0.3097(14) 0.049(4) Uiso 0.50 1 d PD . .
H12B H 0.2414 0.6547 0.2752 0.058 Uiso 0.50 1 d PR . .
C13 C 0.2455(3) 0.5000 0.4147(12) 0.047(2) Uani 1 2 d SD . .
C14 C 0.2886(3) 0.5000 0.4661(14) 0.045(2) Uani 1 2 d S . .
C15 C 0.3061(3) 0.5000 0.6049(12) 0.041(2) Uani 1 2 d S . .
H15A H 0.2914 0.5000 0.6692 0.049 Uiso 1 2 calc SR . .
C16 C 0.3461(3) 0.5000 0.6507(13) 0.044(3) Uani 1 2 d S . .
C17 C 0.3676(3) 0.5000 0.5584(12) 0.046(3) Uani 1 2 d S . .
H17A H 0.3946 0.5000 0.5906 0.055 Uiso 1 2 calc SR . .
C18 C 0.3501(3) 0.5000 0.4177(13) 0.047(3) Uani 1 2 d S . .
C19 C 0.3106(4) 0.5000 0.3728(13) 0.052(3) Uani 1 2 d S . .
H19A H 0.2984 0.5000 0.2770 0.062 Uiso 1 2 calc SR . .
C20 C 0.3634(3) 0.5000 0.7997(12) 0.046(3) Uani 1 2 d S . .
C21 C 0.3731(4) 0.5000 0.3158(14) 0.054(3) Uiso 1 2 d S . .
N1 N -0.0127(6) 0.0000 0.363(2) 0.127(7) Uiso 1 2 d S . .
H1A H -0.0119 0.0000 0.2729 0.152 Uiso 1 2 calc SR . .
H1B H -0.0377 0.0000 0.3652 0.152 Uiso 1 2 calc SR . .
C22 C 0.0066(8) 0.116(3) 0.433(3) 0.171(9) Uiso 1 1 d . . .
H22A H -0.0013 0.2005 0.3795 0.205 Uiso 1 1 calc R . .
H22B H 0.0346 0.1060 0.4538 0.205 Uiso 1 1 calc R . .

loop_
_atom_site_aniso_label
_atom_site_aniso_U_11
_atom_site_aniso_U_22
_atom_site_aniso_U_33
_atom_site_aniso_U_23
_atom_site_aniso_U_13
_atom_site_aniso_U_12
In1 0.0230(4) 0.0564(5) 0.0519(5) 0.000 0.0084(4) 0.000
O1 0.052(3) 0.045(3) 0.082(4) -0.007(3) 0.006(3) -0.005(3)
O2 0.039(3) 0.062(4) 0.085(4) -0.008(3) 0.019(3) -0.007(3)
O3 0.029(4) 0.066(5) 0.050(5) 0.000 0.015(3) 0.000
O4 0.037(4) 0.077(6) 0.040(4) 0.000 0.010(3) 0.000
O5 0.072(6) 0.063(5) 0.050(5) 0.000 0.041(5) 0.000
O6 0.080(8) 0.156(12) 0.057(6) 0.000 0.027(6) 0.000
C1 0.057(5) 0.048(5) 0.050(4) -0.002(4) 0.014(4) -0.006(4)
C2 0.036(4) 0.059(5) 0.049(4) -0.006(4) 0.008(4) -0.003(3)
C3 0.036(5) 0.059(7) 0.041(6) 0.000 0.015(5) 0.000
C4 0.045(4) 0.052(5) 0.050(5) 0.002(4) 0.013(4) 0.002(3)
C5 0.039(6) 0.054(6) 0.054(7) 0.000 0.008(5) 0.000
C6 0.046(6) 0.039(6) 0.052(7) 0.000 0.011(6) 0.000
C7 0.041(4) 0.047(4) 0.056(5) -0.001(4) 0.005(4) -0.004(3)
C8 0.043(4) 0.048(4) 0.054(5) 0.001(3) 0.009(4) 0.003(3)
C9 0.042(6) 0.056(7) 0.044(7) 0.000 -0.001(5) 0.000
C10 0.036(6) 0.051(6) 0.050(7) 0.000 0.011(5) 0.000
C13 0.034(5) 0.056(6) 0.046(6) 0.000 0.003(5) 0.000
C14 0.051(6) 0.048(6) 0.041(6) 0.000 0.019(6) 0.000
C15 0.040(6) 0.043(6) 0.047(6) 0.000 0.023(5) 0.000
C16 0.036(5) 0.046(6) 0.050(7) 0.000 0.012(5) 0.000
C17 0.045(6) 0.058(7) 0.038(6) 0.000 0.015(5) 0.000
C18 0.041(6) 0.047(6) 0.055(7) 0.000 0.019(5) 0.000
C19 0.051(7) 0.055(7) 0.047(7) 0.000 0.010(5) 0.000
C20 0.036(6) 0.064(7) 0.034(6) 0.000 0.005(5) 0.000

loop_
_atom_type_symbol
_atom_type_description
_atom_type_scat_dispersion_real
_atom_type_scat_dispersion_imag
_atom_type_scat_source
C C 0.0033 0.0016 'International Tables Vol C Tables 4.2.6.8 and 6.1.1.4'
H H 0.0000 0.0000 'International Tables Vol C Tables 4.2.6.8 and 6.1.1.4'
In In -0.7276 1.3100 'International Tables Vol C Tables 4.2.6.8 and 6.1.1.4'
N N 0.0061 0.0033 'International Tables Vol C Tables 4.2.6.8 and 6.1.1.4'
O O 0.0106 0.0060 'International Tables Vol C Tables 4.2.6.8 and 6.1.1.4'

loop_
_geom_angle_atom_site_label_1
_geom_angle_atom_site_label_2
_geom_angle_atom_site_label_3
_geom_angle
_geom_angle_site_symmetry_1
_geom_angle_site_symmetry_3
O5 In1 O1 117.2(3) 3_445 .
O5 In1 O1 117.2(3) 3_445 6
O1 In1 O1 78.8(3) . 6
O5 In1 O4 88.6(4) 3_445 3_444
O1 In1 O4 129.3(2) . 3_444
O1 In1 O4 129.3(2) 6 3_444
O5 In1 O3 147.3(3) 3_445 3_444
O1 In1 O3 87.3(3) . 3_444
O1 In1 O3 87.3(3) 6 3_444
O4 In1 O3 58.7(3) 3_444 3_444
O5 In1 O2 87.73(16) 3_445 6
O1 In1 O2 135.2(2) . 6
O1 In1 O2 56.4(2) 6 6
O4 In1 O2 84.37(16) 3_444 6
O3 In1 O2 88.90(18) 3_444 6
O5 In1 O2 87.73(16) 3_445 .
O1 In1 O2 56.4(2) . .
O1 In1 O2 135.2(2) 6 .
O4 In1 O2 84.37(16) 3_444 .
O3 In1 O2 88.90(18) 3_444 .
O2 In1 O2 168.0(3) 6 .
O5 In1 C20 117.6(4) 3_445 3_444
O1 In1 C20 109.9(3) . 3_444
O1 In1 C20 109.9(3) 6 3_444
O4 In1 C20 29.0(3) 3_444 3_444
O3 In1 C20 29.7(3) 3_444 3_444
O2 In1 C20 86.12(18) 6 3_444
O2 In1 C20 86.12(18) . 3_444
O5 In1 C1 103.7(2) 3_445 .
O1 In1 C1 28.4(3) . .
O1 In1 C1 107.3(3) 6 .
O4 In1 C1 107.4(2) 3_444 .
O3 In1 C1 87.7(2) 3_444 .
O2 In1 C1 163.5(2) 6 .
C20 In1 C1 98.7(2) 3_444 .
O5 In1 C1 103.7(2) 3_445 6
O1 In1 C1 107.3(3) . 6
O4 In1 C1 107.4(2) 3_444 6
O3 In1 C1 87.7(2) 3_444 6
O2 In1 C1 28.0(2) 6 6
O2 In1 C1 163.5(2) . 6
C20 In1 C1 98.7(2) 3_444 6
C1 In1 C1 135.6(4) . 6
C1 O1 In1 95.2(5) . .
C1 O2 In1 88.7(5) . .
C20 O3 In1 89.0(6) . 3_556
C20 O4 In1 93.5(7) . 3_556
C21 O5 In1 108.9(9) . 3
O2 C1 O1 119.7(8) . .
O2 C1 C2 123.4(8) . .
O1 C1 C2 116.9(7) . .
O2 C1 In1 63.3(5) . .
O1 C1 In1 56.3(4) . .
C2 C1 In1 173.0(6) . .
C4 C2 C3 121.7(8) . .
C4 C2 C1 119.2(8) . .
C3 C2 C1 119.1(7) . .
C2 C3 C2 116.3(10) . 6_565
C2 C3 H3A 121.9 . .
C2 C3 H3A 121.9 6_565 .
C2 C4 C5 122.1(8) . .
C2 C4 H4A 118.9 . .
C5 C4 H4A 118.9 . .
C4 C5 C4 116.0(11) 6_565 .
C4 C5 C6 122.0(5) 6_565 .
C4 C5 C6 122.0(5) . .
C7 C6 C7 117.5(10) . 6_565
C7 C6 C5 121.2(5) . .
C7 C6 C5 121.2(5) 6_565 .
C8 C7 C6 120.8(8) . .
C8 C7 H7A 119.6 . .
C6 C7 H7A 119.6 . .
C9 C8 C7 120.7(8) . .
C9 C8 H8A 119.7 . .
C7 C8 H8A 119.7 . .
C8 C9 C8 119.6(11) 6_565 .
C8 C9 C10 120.0(6) 6_565 .
C8 C9 C10 120.0(6) . .
C11B C10 C11B 73.2(16) . 6_565
C11B C10 C11A 71.1(10) . 6_565
C11B C10 C11A 116.9(13) 6_565 6_565
C11B C10 C11A 116.9(13) . .
C11B C10 C11A 71.1(10) 6_565 .
C11A C10 C11A 81.3(16) 6_565 .
C11B C10 C9 121.3(11) . .
C11B C10 C9 121.3(11) 6_565 .
C11A C10 C9 121.6(10) 6_565 .
C11A C10 C9 121.6(10) . .
C12A C11A C10 121.1(15) . .
C12A C11A C11B 90.5(14) . 6_565
C12A C11A C11A 89.2(11) . 6_565
C11B C11A C11A 87.1(9) 6_565 6_565
C12A C11A H11A 116.8 . .
C10 C11A H11A 120.9 . .
C11B C11A H11A 116.4 6_565 .
C11A C11A H11A 143.0 6_565 .
C12B C11B C10 121.5(15) . .
C12B C11B C11A 88.5(14) . 6_565
C12B C11B C11B 91.5(10) . 6_565
C11A C11B C11B 92.9(9) 6_565 6_565
C12B C11B H11B 119.9 . .
C10 C11B H11B 118.5 . .
C11A C11B H11B 126.0 6_565 .
C11B C11B H11B 127.3 6_565 .
C11A C12A C13 120.5(16) . .
C11A C12A C12B 89.6(14) . 6_565
C11A C12A C12A 90.8(11) . 6_565
C12B C12A C12A 89.0(8) 6_565 6_565
C11A C12A H12A 121.7 . .
C13 C12A H12A 116.8 . .
C12B C12A H12A 115.8 6_565 .
C12A C12A H12A 137.2 6_565 .
C11B C12B C13 119.5(14) . .
C11B C12B C12A 91.3(14) . 6_565
C11B C12B C12B 88.5(10) . 6_565
C12A C12B C12B 91.0(9) 6_565 6_565
C11B C12B H12B 121.4 . .
C13 C12B H12B 119.1 . .
C12A C12B H12B 121.6 6_565 .
C12B C12B H12B 132.0 6_565 .
C12A C13 C12A 82.0(17) 6_565 .
C12A C13 C12B 120.0(13) 6_565 6_565
C12A C13 C12B 71.3(10) . 6_565
C12A C13 C12B 71.3(10) 6_565 .
C12A C13 C12B 120.0(13) . .
C12B C13 C12B 77.4(15) 6_565 .
C12A C13 C14 119.5(10) 6_565 .
C12A C13 C14 119.5(10) . .
C12B C13 C14 120.5(10) 6_565 .
C12B C13 C14 120.5(10) . .
C15 C14 C19 119.7(11) . .
C15 C14 C13 120.1(11) . .
C19 C14 C13 120.2(12) . .
C14 C15 C16 119.4(10) . .
C14 C15 H15A 120.3 . .
C16 C15 H15A 120.3 . .
C17 C16 C15 120.6(11) . .
C17 C16 C20 122.0(10) . .
C15 C16 C20 117.3(10) . .
C16 C17 C18 120.3(11) . .
C16 C17 H17A 119.9 . .
C18 C17 H17A 119.9 . .
C19 C18 C17 118.9(11) . .
C19 C18 C21 120.2(12) . .
C17 C18 C21 120.9(11) . .
C18 C19 C14 121.0(12) . .
C18 C19 H19A 119.5 . .
C14 C19 H19A 119.5 . .
O4 C20 O3 118.8(10) . .
O4 C20 C16 120.7(10) . .
O3 C20 C16 120.4(10) . .
O4 C20 In1 57.5(6) . 3_556
O3 C20 In1 61.4(6) . 3_556
C16 C20 In1 178.2(8) . 3_556
O6 C21 O5 123.3(13) . .
O6 C21 C18 121.0(13) . .
O5 C21 C18 115.7(12) . .
C22 N1 C22 106(3) . 6
C22 N1 H1A 110.5 . .
C22 N1 H1A 110.5 6 .
C22 N1 H1B 110.4 . .
C22 N1 H1B 110.4 6 .
H1A N1 H1B 108.6 . .
N1 C22 C22 101.8(19) . 2_556
N1 C22 H22A 111.4 . .
C22 C22 H22A 111.4 2_556 .
N1 C22 H22B 111.4 . .
C22 C22 H22B 111.4 2_556 .
H22A C22 H22B 109.3 . .

loop_
_geom_bond_atom_site_label_1
_geom_bond_atom_site_label_2
_geom_bond_distance
_geom_bond_site_symmetry_2
In1 O5 2.101(8) 3_445
In1 O1 2.187(6) .
In1 O1 2.187(6) 6
In1 O4 2.205(8) 3_444
In1 O3 2.292(8) 3_444
In1 O2 2.340(6) 6
In1 O2 2.340(6) .
O1 C1 1.252(11) .
O2 C1 1.229(10) .
O3 C20 1.292(14) .
O4 C20 1.269(15) .
O5 C21 1.282(17) .
O6 C21 1.223(17) .
C1 C2 1.500(12) .
C2 C4 1.371(11) .
C2 C3 1.389(10) .
C3 C2 1.389(10) 6_565
C3 H3A 0.9500 .
C4 C5 1.387(10) .
C4 H4A 0.9500 .
C5 C4 1.387(10) 6_565
C5 C6 1.495(16) .
C6 C7 1.400(10) .
C6 C7 1.400(10) 6_565
C7 C8 1.399(11) .
C7 H7A 0.9500 .
C8 C9 1.370(10) .
C8 H8A 0.9500 .
C9 C8 1.370(10) 6_565
C9 C10 1.493(16) .
C10 C11B 1.41(2) .
C10 C11B 1.41(2) 6_565
C10 C11A 1.42(2) 6_565
C10 C11A 1.42(2) .
C11A C12A 1.37(3) .
C11A H11A 0.9600 .
C11B C12B 1.38(2) .
C11B H11B 0.9600 .
C12A C13 1.382(9) .
C12A C12B 1.63(2) 6_565
C12A H12A 0.9599 .
C12B C13 1.405(9) .
C12B C12A 1.63(2) 6_565
C12B H12B 0.9599 .
C13 C12A 1.382(9) 6_565
C13 C12B 1.405(9) 6_565
C13 C14 1.519(15) .
C14 C15 1.376(18) .
C14 C19 1.394(18) .
C15 C16 1.407(15) .
C15 H15A 0.9500 .
C16 C17 1.373(17) .
C16 C20 1.467(17) .
C17 C18 1.393(18) .
C17 H17A 0.9500 .
C18 C19 1.390(17) .
C18 C21 1.495(18) .
C19 H19A 0.9500 .
C20 In1 2.611(11) 3_556
N1 C22 1.43(3) .
N1 C22 1.43(3) 6
N1 H1A 0.9200 .
N1 H1B 0.9200 .
C22 C22 1.55(5) 2_556
C22 H22A 0.9900 .
C22 H22B 0.9900 .
